data_7058189
loop_
_publ_author_name
'Vos\'ahlo, Petr'
'Schulz, Ji\<r\'i'
'\<Skoch, Karel'
'C\'isa\<rov\'a, Ivana'
'\<St\<epni\<cka, Petr'

_publ_section_title
;
 Synthesis and characterisation of palladium(ii) complexes with hybrid
 phosphinoferrocene ligands bearing additional O-donor substituents
;
_journal_issue 11
_journal_name_full 'New Journal of Chemistry'
_journal_page_first 4463
_journal_paper_doi 10.1039/C9NJ00298G
_journal_volume 43
_journal_year 2019
_chemical_formula_moiety 'C50 H46 Cl4 Fe2 P2 Pd2'
_chemical_formula_sum 'C50 H46 Cl4 Fe2 P2 Pd2'
_chemical_formula_weight 1175.11
_space_group_crystal_system monoclinic
_space_group_IT_number 14
_space_group_name_Hall '-P 2ybc'
_space_group_name_H-M_alt 'P 1 21/c 1'
_symmetry_space_group_name_Hall '-P 2ybc'
_symmetry_space_group_name_H-M 'P 1 21/c 1'
_atom_sites_solution_hydrogens geom
_atom_sites_solution_primary direct
_atom_sites_solution_secondary difmap
_audit_creation_method SHELXL-2014/7
_audit_update_record
;
2018-11-29 deposited with the CCDC.    2019-02-19 downloaded from the CCDC.
;
_cell_angle_alpha 90
_cell_angle_beta 98.934(2)
_cell_angle_gamma 90
_cell_formula_units_Z 2
_cell_length_a 10.9962(4)
_cell_length_b 15.7529(6)
_cell_length_c 13.3059(5)
_cell_measurement_reflns_used 9393
_cell_measurement_temperature 150(2)
_cell_measurement_theta_max 25.66
_cell_measurement_theta_min 2.28
_cell_volume 2276.91(15)
_computing_cell_refinement 'SAINT V8.37A (Bruker AXS Inc., 2015)'
_computing_data_collection 'Bruker Instrument Service v2016.1.0.1'
_computing_data_reduction 'SAINT V8.37A (Bruker AXS Inc., 2015)'
_computing_molecular_graphics 'PLATON (Spek, 2003)'
_computing_publication_material 'PLATON (Spek, 2003)'
_computing_structure_refinement 'SHELXL-2014/7 (Sheldrick, 2014)'
_computing_structure_solution 'XT, VERSION 2014/5'
_diffrn_ambient_temperature 150(2)
_diffrn_measured_fraction_theta_full 1.000
_diffrn_measured_fraction_theta_max 0.998
_diffrn_measurement_device_type 'Bruker D8 VENTURE Kappa Duo PHOTON 100 CMOS'
_diffrn_measurement_method '\f and \w scans'
_diffrn_radiation_monochromator 'Quazar Mo multilayer optic'
_diffrn_radiation_source 'I\mS micro-focus sealed tube'
_diffrn_radiation_type MoK\a
_diffrn_radiation_wavelength 0.71073
_diffrn_reflns_av_R_equivalents 0.0408
_diffrn_reflns_av_unetI/netI 0.0368
_diffrn_reflns_Laue_measured_fraction_full 1.000
_diffrn_reflns_Laue_measured_fraction_max 0.998
_diffrn_reflns_limit_h_max 13
_diffrn_reflns_limit_h_min -13
_diffrn_reflns_limit_k_max 19
_diffrn_reflns_limit_k_min -17
_diffrn_reflns_limit_l_max 16
_diffrn_reflns_limit_l_min -16
_diffrn_reflns_number 23370
_diffrn_reflns_point_group_measured_fraction_full 1.000
_diffrn_reflns_point_group_measured_fraction_max 0.998
_diffrn_reflns_theta_full 25.242
_diffrn_reflns_theta_max 25.739
_diffrn_reflns_theta_min 2.277
_exptl_absorpt_coefficient_mu 1.742
_exptl_absorpt_correction_T_max 0.96
_exptl_absorpt_correction_T_min 0.76
_exptl_absorpt_correction_type numerical
_exptl_absorpt_process_details 'SADABS-2014/5 - Bruker AXS'
_exptl_crystal_colour red
_exptl_crystal_density_diffrn 1.714
_exptl_crystal_description plate
_exptl_crystal_F_000 1176
_exptl_crystal_size_max 0.36
_exptl_crystal_size_mid 0.26
_exptl_crystal_size_min 0.03
_refine_diff_density_max 0.933
_refine_diff_density_min -0.476
_refine_diff_density_rms 0.100
_refine_ls_extinction_method none
_refine_ls_goodness_of_fit_ref 1.036
_refine_ls_hydrogen_treatment constr
_refine_ls_matrix_type full
_refine_ls_number_parameters 272
_refine_ls_number_reflns 4349
_refine_ls_number_restraints 0
_refine_ls_restrained_S_all 1.036
_refine_ls_R_factor_all 0.0429
_refine_ls_R_factor_gt 0.0297
_refine_ls_shift/su_max 0.002
_refine_ls_shift/su_mean 0.000
_refine_ls_structure_factor_coef Fsqd
_refine_ls_weighting_details 'w=1/[\s^2^(Fo^2^)+(0.0332P)^2^+3.0182P] where P=(Fo^2^+2Fc^2^)/3'
_refine_ls_weighting_scheme calc
_refine_ls_wR_factor_gt 0.0703
_refine_ls_wR_factor_ref 0.0775
_reflns_Friedel_coverage 0.000
_reflns_number_gt 3567
_reflns_number_total 4349
_reflns_threshold_expression 'I > 2\s(I)'
_cod_data_source_file c9nj00298g3.cif
_cod_data_source_block mo_pv107r
_cod_depositor_comments 'Adding full bibliography for 7058185--7058194.cif.'
_cod_database_code 7058189
_shelx_shelxl_version_number 2014/7
_shelx_space_group_comment
;
The symmetry employed for this shelxl refinement is uniquely defined
by the following loop, which should always be used as a source of
symmetry information in preference to the above space-group names.
They are only intended as comments.
;
_shelx_estimated_absorpt_t_min 0.573
_shelx_estimated_absorpt_t_max 0.950

loop_
_space_group_symop_operation_xyz
'x, y, z'
'-x, y+1/2, -z+1/2'
'-x, -y, -z'
'x, -y-1/2, z-1/2'

loop_
_atom_site_label
_atom_site_type_symbol
_atom_site_fract_x
_atom_site_fract_y
_atom_site_fract_z
_atom_site_U_iso_or_equiv
_atom_site_adp_type
_atom_site_occupancy
_atom_site_site_symmetry_order
_atom_site_calc_flag
_atom_site_refinement_flags_posn
_atom_site_refinement_flags_adp
Pd Pd 0.13137(2) 0.52322(2) 0.58834(2) 0.02504(9) Uani 1 1 d . .
Fe Fe 0.38872(4) 0.33069(3) 0.61994(3) 0.02814(13) Uani 1 1 d . .
P P 0.22392(7) 0.47350(5) 0.73767(6) 0.02120(17) Uani 1 1 d . .
Cl1 Cl 0.28452(8) 0.62097(5) 0.58698(7) 0.0342(2) Uani 1 1 d . .
Cl2 Cl -0.03605(8) 0.43151(6) 0.57942(7) 0.0388(2) Uani 1 1 d . .
C1 C 0.2970(3) 0.2193(2) 0.5722(3) 0.0371(8) Uani 1 1 d . .
C2 C 0.4088(4) 0.2274(3) 0.5332(3) 0.0465(10) Uani 1 1 d . .
H2 H 0.4757 0.1886 0.5449 0.056 Uiso 1 1 calc R U
C3 C 0.4057(4) 0.3020(3) 0.4741(3) 0.0528(12) Uani 1 1 d . .
H3 H 0.4692 0.3218 0.4391 0.063 Uiso 1 1 calc R U
C4 C 0.2912(4) 0.3417(3) 0.4764(3) 0.0495(11) Uani 1 1 d . .
H4 H 0.2637 0.3931 0.4430 0.059 Uiso 1 1 calc R U
C5 C 0.2244(3) 0.2916(2) 0.5372(3) 0.0374(8) Uani 1 1 d . .
H5 H 0.1446 0.3040 0.5522 0.045 Uiso 1 1 calc R U
C6 C 0.3640(3) 0.41879(19) 0.7262(2) 0.0231(6) Uani 1 1 d . .
C7 C 0.4118(3) 0.3420(2) 0.7748(2) 0.0285(7) Uani 1 1 d . .
H7 H 0.3735 0.3087 0.8205 0.034 Uiso 1 1 calc R U
C8 C 0.5262(3) 0.3243(2) 0.7429(3) 0.0346(8) Uani 1 1 d . .
H8 H 0.5774 0.2767 0.7628 0.041 Uiso 1 1 calc R U
C9 C 0.5510(3) 0.3897(2) 0.6760(3) 0.0366(8) Uani 1 1 d . .
H9 H 0.6224 0.3938 0.6442 0.044 Uiso 1 1 calc R U
C10 C 0.4525(3) 0.4477(2) 0.6645(3) 0.0310(7) Uani 1 1 d . .
H10 H 0.4455 0.4973 0.6233 0.037 Uiso 1 1 calc R U
C11 C 0.2663(4) 0.1495(2) 0.6380(3) 0.0448(10) Uani 1 1 d . .
C12 C 0.2615(3) 0.5532(2) 0.8361(2) 0.0246(7) Uani 1 1 d . .
C13 C 0.2167(3) 0.6357(2) 0.8254(3) 0.0303(7) Uani 1 1 d . .
H13 H 0.1720 0.6537 0.7620 0.036 Uiso 1 1 calc R U
C14 C 0.2366(3) 0.6920(2) 0.9062(3) 0.0360(8) Uani 1 1 d . .
H14 H 0.2056 0.7483 0.8985 0.043 Uiso 1 1 calc R U
C15 C 0.3016(3) 0.6660(2) 0.9979(3) 0.0369(8) Uani 1 1 d . .
H15 H 0.3153 0.7047 1.0532 0.044 Uiso 1 1 calc R U
C16 C 0.3472(3) 0.5838(2) 1.0102(3) 0.0342(8) Uani 1 1 d . .
H16 H 0.3919 0.5663 1.0737 0.041 Uiso 1 1 calc R U
C17 C 0.3272(3) 0.5275(2) 0.9295(2) 0.0291(7) Uani 1 1 d . .
H17 H 0.3584 0.4713 0.9375 0.035 Uiso 1 1 calc R U
C18 C 0.1253(3) 0.4022(2) 0.7962(2) 0.0241(7) Uani 1 1 d . .
C19 C 0.0454(3) 0.4374(2) 0.8559(3) 0.0382(8) Uani 1 1 d . .
H19 H 0.0483 0.4966 0.8698 0.046 Uiso 1 1 calc R U
C20 C -0.0380(4) 0.3870(3) 0.8951(3) 0.0489(10) Uani 1 1 d . .
H20 H -0.0938 0.4118 0.9344 0.059 Uiso 1 1 calc R U
C21 C -0.0410(4) 0.3007(2) 0.8778(3) 0.0417(9) Uani 1 1 d . .
H21 H -0.0981 0.2661 0.9056 0.050 Uiso 1 1 calc R U
C22 C 0.0384(3) 0.2653(2) 0.8204(3) 0.0344(8) Uani 1 1 d . .
H22 H 0.0374 0.2056 0.8097 0.041 Uiso 1 1 calc R U
C23 C 0.1204(3) 0.3155(2) 0.7774(2) 0.0293(7) Uani 1 1 d . .
H23 H 0.1730 0.2907 0.7353 0.035 Uiso 1 1 calc R U
C24 C 0.1513(5) 0.1298(3) 0.6444(4) 0.0619(13) Uani 1 1 d . .
H24A H 0.0857 0.1607 0.6062 0.074 Uiso 1 1 calc R U
H24B H 0.1339 0.0845 0.6872 0.074 Uiso 1 1 calc R U
C25 C 0.3712(5) 0.1022(3) 0.6969(4) 0.0675(14) Uani 1 1 d . .
H25A H 0.3395 0.0562 0.7350 0.101 Uiso 1 1 calc R U
H25B H 0.4205 0.1410 0.7444 0.101 Uiso 1 1 calc R U
H25C H 0.4227 0.0784 0.6500 0.101 Uiso 1 1 calc R U

loop_
_atom_site_aniso_label
_atom_site_aniso_U_11
_atom_site_aniso_U_22
_atom_site_aniso_U_33
_atom_site_aniso_U_23
_atom_site_aniso_U_13
_atom_site_aniso_U_12
Pd 0.02414(14) 0.02153(14) 0.02771(14) 0.00931(10) -0.00145(10) -0.00173(10)
Fe 0.0321(3) 0.0263(3) 0.0255(2) -0.00826(19) 0.0029(2) -0.0002(2)
P 0.0241(4) 0.0161(4) 0.0226(4) 0.0015(3) 0.0011(3) 0.0004(3)
Cl1 0.0335(4) 0.0257(4) 0.0420(5) 0.0103(3) 0.0014(4) -0.0078(3)
Cl2 0.0319(4) 0.0416(5) 0.0383(5) 0.0228(4) -0.0084(4) -0.0106(4)
C1 0.041(2) 0.0330(19) 0.0358(19) -0.0160(16) 0.0019(16) -0.0034(16)
C2 0.047(2) 0.047(2) 0.047(2) -0.0297(19) 0.0106(18) -0.0018(19)
C3 0.069(3) 0.063(3) 0.030(2) -0.0196(19) 0.019(2) -0.023(2)
C4 0.068(3) 0.051(3) 0.0266(19) -0.0075(17) -0.0027(19) -0.007(2)
C5 0.037(2) 0.041(2) 0.0308(19) -0.0137(16) -0.0055(15) -0.0034(17)
C6 0.0259(16) 0.0196(15) 0.0223(15) -0.0062(12) -0.0012(12) 0.0010(13)
C7 0.0354(18) 0.0265(17) 0.0202(16) -0.0042(13) -0.0062(13) 0.0050(14)
C8 0.0317(19) 0.0307(18) 0.0378(19) -0.0113(15) -0.0057(15) 0.0097(15)
C9 0.0250(17) 0.039(2) 0.046(2) -0.0127(17) 0.0049(15) -0.0018(15)
C10 0.0328(18) 0.0247(17) 0.0358(19) -0.0066(14) 0.0065(15) -0.0034(14)
C11 0.056(3) 0.0247(19) 0.051(2) -0.0133(17) 0.002(2) -0.0034(18)
C12 0.0258(16) 0.0204(16) 0.0286(17) -0.0032(13) 0.0074(13) -0.0018(13)
C13 0.0304(18) 0.0213(16) 0.0388(19) 0.0015(14) 0.0044(15) 0.0059(14)
C14 0.042(2) 0.0192(17) 0.049(2) -0.0063(15) 0.0137(18) 0.0035(15)
C15 0.036(2) 0.032(2) 0.044(2) -0.0152(16) 0.0113(17) -0.0043(16)
C16 0.0356(19) 0.0336(19) 0.0318(18) -0.0061(15) 0.0002(15) -0.0007(16)
C17 0.0309(17) 0.0227(17) 0.0329(18) -0.0036(13) 0.0027(14) 0.0016(14)
C18 0.0262(16) 0.0229(16) 0.0221(15) 0.0048(12) 0.0003(13) -0.0018(13)
C19 0.039(2) 0.0286(18) 0.049(2) -0.0023(16) 0.0135(17) -0.0008(16)
C20 0.043(2) 0.048(2) 0.062(3) -0.006(2) 0.026(2) -0.0063(19)
C21 0.037(2) 0.042(2) 0.048(2) 0.0078(18) 0.0130(17) -0.0103(17)
C22 0.037(2) 0.0252(18) 0.039(2) 0.0053(14) -0.0003(16) -0.0047(15)
C23 0.0321(18) 0.0281(18) 0.0268(17) 0.0017(13) 0.0016(14) -0.0011(14)
C24 0.072(3) 0.035(2) 0.079(3) -0.007(2) 0.013(3) -0.014(2)
C25 0.095(4) 0.034(2) 0.069(3) -0.002(2) -0.002(3) 0.010(2)

loop_
_atom_type_symbol
_atom_type_description
_atom_type_scat_dispersion_real
_atom_type_scat_dispersion_imag
_atom_type_scat_source
C C 0.0033 0.0016 'International Tables Vol C Tables 4.2.6.8 and 6.1.1.4'
H H 0.0000 0.0000 'International Tables Vol C Tables 4.2.6.8 and 6.1.1.4'
P P 0.1023 0.0942 'International Tables Vol C Tables 4.2.6.8 and 6.1.1.4'
Cl Cl 0.1484 0.1585 'International Tables Vol C Tables 4.2.6.8 and 6.1.1.4'
Fe Fe 0.3463 0.8444 'International Tables Vol C Tables 4.2.6.8 and 6.1.1.4'
Pd Pd -0.9988 1.0072 'International Tables Vol C Tables 4.2.6.8 and 6.1.1.4'

loop_
_geom_angle_atom_site_label_1
_geom_angle_atom_site_label_2
_geom_angle_atom_site_label_3
_geom_angle
_geom_angle_site_symmetry_3
P Pd Cl1 90.50(3) .
P Pd Cl2 94.32(3) .
Cl1 Pd Cl2 174.80(3) .
P Pd Cl2 175.98(3) 3_566
Cl1 Pd Cl2 90.47(3) 3_566
Cl2 Pd Cl2 84.85(3) 3_566
C2 Fe C10 146.41(15) .
C2 Fe C6 169.75(16) .
C10 Fe C6 41.61(13) .
C2 Fe C3 40.71(18) .
C10 Fe C3 113.78(16) .
C6 Fe C3 149.41(17) .
C2 Fe C7 129.52(16) .
C10 Fe C7 69.09(14) .
C6 Fe C7 41.20(12) .
C3 Fe C7 165.41(17) .
C2 Fe C4 67.94(18) .
C10 Fe C4 107.63(16) .
C6 Fe C4 118.97(16) .
C3 Fe C4 40.50(18) .
C7 Fe C4 153.88(16) .
C2 Fe C9 113.96(15) .
C10 Fe C9 40.41(14) .
C6 Fe C9 68.86(13) .
C3 Fe C9 104.19(16) .
C7 Fe C9 68.19(14) .
C4 Fe C9 127.03(17) .
C2 Fe C8 106.43(16) .
C10 Fe C8 68.47(14) .
C6 Fe C8 68.90(13) .
C3 Fe C8 125.87(17) .
C7 Fe C8 40.48(13) .
C4 Fe C8 164.37(17) .
C9 Fe C8 40.42(15) .
C2 Fe C5 67.63(16) .
C10 Fe C5 131.55(15) .
C6 Fe C5 112.07(14) .
C3 Fe C5 68.00(16) .
C7 Fe C5 121.76(14) .
C4 Fe C5 40.30(16) .
C9 Fe C5 166.81(16) .
C8 Fe C5 152.76(16) .
C2 Fe C1 40.30(15) .
C10 Fe C1 171.21(14) .
C6 Fe C1 132.87(14) .
C3 Fe C1 68.35(16) .
C7 Fe C1 111.14(14) .
C4 Fe C1 68.05(16) .
C9 Fe C1 148.32(15) .
C8 Fe C1 117.80(15) .
C5 Fe C1 40.36(15) .
C6 P C12 106.98(14) .
C6 P C18 108.48(15) .
C12 P C18 101.67(14) .
C6 P Pd 111.85(10) .
C12 P Pd 114.94(11) .
C18 P Pd 112.25(10) .
Pd Cl2 Pd 95.15(3) 3_566
C2 C1 C5 106.5(4) .
C2 C1 C11 125.2(4) .
C5 C1 C11 128.4(4) .
C2 C1 Fe 68.1(2) .
C5 C1 Fe 69.3(2) .
C11 C1 Fe 126.4(3) .
C3 C2 C1 109.4(4) .
C3 C2 Fe 69.7(2) .
C1 C2 Fe 71.6(2) .
C3 C2 H2 125.3 .
C1 C2 H2 125.3 .
Fe C2 H2 124.9 .
C4 C3 C2 107.5(4) .
C4 C3 Fe 70.4(2) .
C2 C3 Fe 69.5(2) .
C4 C3 H3 126.2 .
C2 C3 H3 126.2 .
Fe C3 H3 125.4 .
C3 C4 C5 108.0(4) .
C3 C4 Fe 69.1(2) .
C5 C4 Fe 70.3(2) .
C3 C4 H4 126.0 .
C5 C4 H4 126.0 .
Fe C4 H4 126.2 .
C4 C5 C1 108.6(4) .
C4 C5 Fe 69.4(2) .
C1 C5 Fe 70.4(2) .
C4 C5 H5 125.7 .
C1 C5 H5 125.7 .
Fe C5 H5 126.1 .
C7 C6 C10 106.9(3) .
C7 C6 P 128.9(3) .
C10 C6 P 124.2(2) .
C7 C6 Fe 69.98(17) .
C10 C6 Fe 69.16(17) .
P C6 Fe 126.77(16) .
C8 C7 C6 108.1(3) .
C8 C7 Fe 69.97(19) .
C6 C7 Fe 68.82(17) .
C8 C7 H7 125.9 .
C6 C7 H7 125.9 .
Fe C7 H7 126.8 .
C9 C8 C7 108.2(3) .
C9 C8 Fe 69.7(2) .
C7 C8 Fe 69.55(18) .
C9 C8 H8 125.9 .
C7 C8 H8 125.9 .
Fe C8 H8 126.4 .
C10 C9 C8 108.7(3) .
C10 C9 Fe 69.04(19) .
C8 C9 Fe 69.9(2) .
C10 C9 H9 125.7 .
C8 C9 H9 125.7 .
Fe C9 H9 127.0 .
C9 C10 C6 108.0(3) .
C9 C10 Fe 70.6(2) .
C6 C10 Fe 69.23(18) .
C9 C10 H10 126.0 .
C6 C10 H10 126.0 .
Fe C10 H10 125.8 .
C24 C11 C1 121.6(4) .
C24 C11 C25 121.4(4) .
C1 C11 C25 117.0(4) .
C13 C12 C17 119.3(3) .
C13 C12 P 122.4(3) .
C17 C12 P 118.0(2) .
C14 C13 C12 120.5(3) .
C14 C13 H13 119.7 .
C12 C13 H13 119.7 .
C15 C14 C13 119.7(3) .
C15 C14 H14 120.1 .
C13 C14 H14 120.1 .
C14 C15 C16 120.7(3) .
C14 C15 H15 119.7 .
C16 C15 H15 119.7 .
C17 C16 C15 119.6(3) .
C17 C16 H16 120.2 .
C15 C16 H16 120.2 .
C16 C17 C12 120.2(3) .
C16 C17 H17 119.9 .
C12 C17 H17 119.9 .
C23 C18 C19 119.1(3) .
C23 C18 P 122.7(2) .
C19 C18 P 118.1(3) .
C20 C19 C18 120.3(3) .
C20 C19 H19 119.8 .
C18 C19 H19 119.8 .
C19 C20 C21 120.4(4) .
C19 C20 H20 119.8 .
C21 C20 H20 119.8 .
C22 C21 C20 119.8(3) .
C22 C21 H21 120.1 .
C20 C21 H21 120.1 .
C21 C22 C23 120.6(3) .
C21 C22 H22 119.7 .
C23 C22 H22 119.7 .
C18 C23 C22 119.8(3) .
C18 C23 H23 120.1 .
C22 C23 H23 120.1 .
C11 C24 H24A 120.0 .
C11 C24 H24B 120.0 .
H24A C24 H24B 120.0 .
C11 C25 H25A 109.5 .
C11 C25 H25B 109.5 .
H25A C25 H25B 109.5 .
C11 C25 H25C 109.5 .
H25A C25 H25C 109.5 .
H25B C25 H25C 109.5 .

loop_
_geom_bond_atom_site_label_1
_geom_bond_atom_site_label_2
_geom_bond_distance
_geom_bond_site_symmetry_2
Pd P 2.2292(8) .
Pd Cl1 2.2840(8) .
Pd Cl2 2.3287(9) .
Pd Cl2 2.4214(8) 3_566
Fe C2 2.027(4) .
Fe C10 2.028(3) .
Fe C6 2.029(3) .
Fe C3 2.029(4) .
Fe C7 2.044(3) .
Fe C4 2.047(4) .
Fe C9 2.048(4) .
Fe C8 2.050(3) .
Fe C5 2.059(3) .
Fe C1 2.073(4) .
P C6 1.792(3) .
P C12 1.815(3) .
P C18 1.819(3) .
Cl2 Pd 2.4214(8) 3_566
C1 C2 1.413(5) .
C1 C5 1.425(5) .
C1 C11 1.477(6) .
C2 C3 1.411(6) .
C2 H2 0.9500 .
C3 C4 1.411(6) .
C3 H3 0.9500 .
C4 C5 1.414(6) .
C4 H4 0.9500 .
C5 H5 0.9500 .
C6 C7 1.433(4) .
C6 C10 1.441(5) .
C7 C8 1.416(5) .
C7 H7 0.9500 .
C8 C9 1.416(5) .
C8 H8 0.9500 .
C9 C10 1.408(5) .
C9 H9 0.9500 .
C10 H10 0.9500 .
C11 C24 1.318(6) .
C11 C25 1.490(6) .
C12 C13 1.390(4) .
C12 C17 1.396(5) .
C13 C14 1.385(5) .
C13 H13 0.9500 .
C14 C15 1.376(5) .
C14 H14 0.9500 .
C15 C16 1.390(5) .
C15 H15 0.9500 .
C16 C17 1.384(5) .
C16 H16 0.9500 .
C17 H17 0.9500 .
C18 C23 1.387(4) .
C18 C19 1.389(5) .
C19 C20 1.376(5) .
C19 H19 0.9500 .
C20 C21 1.378(6) .
C20 H20 0.9500 .
C21 C22 1.365(5) .
C21 H21 0.9500 .
C22 C23 1.388(5) .
C22 H22 0.9500 .
C23 H23 0.9500 .
C24 H24A 0.9500 .
C24 H24B 0.9500 .
C25 H25A 0.9800 .
C25 H25B 0.9800 .
C25 H25C 0.9800 .
